data_2223587
loop_
_publ_author_name
'Zhang, Li'

_publ_section_title
;
 2-Cyanoanilinium bromide
;
_journal_coeditor_code XU2593
_journal_issue 10
_journal_name_full 'Acta Crystallographica Section E'
_journal_page_first o2407
_journal_paper_doi 10.1107/S1600536809035223
_journal_volume 65
_journal_year 2009
_chemical_formula_iupac 'C7 H7 N2 +, Br -'
_chemical_formula_moiety 'C7 H7 N2 +, Br -'
_chemical_formula_sum 'C7 H7 Br N2'
_chemical_formula_weight 199.06
_chemical_name_systematic
;
2-Cyanoanilinium bromide
;
_space_group_IT_number 9
_symmetry_cell_setting monoclinic
_symmetry_space_group_name_Hall 'C -2yc'
_symmetry_space_group_name_H-M 'C 1 c 1'
_atom_sites_solution_hydrogens geom
_atom_sites_solution_primary direct
_atom_sites_solution_secondary difmap
_audit_creation_method SHELXL-97
_cell_angle_alpha 90.00
_cell_angle_beta 92.72(3)
_cell_angle_gamma 90.00
_cell_formula_units_Z 4
_cell_length_a 5.7844(12)
_cell_length_b 15.896(3)
_cell_length_c 8.4882(17)
_cell_measurement_reflns_used 1581
_cell_measurement_temperature 298(2)
_cell_measurement_theta_max 27.50
_cell_measurement_theta_min 2.56
_cell_volume 779.6(3)
_computing_cell_refinement 'CrystalClear (Rigaku, 2005)'
_computing_data_collection 'CrystalClear (Rigaku, 2005)'
_computing_data_reduction 'CrystalClear (Rigaku, 2005)'
_computing_molecular_graphics 'SHELXTL (Sheldrick, 2008)'
_computing_publication_material 'SHELXTL (Sheldrick, 2008)'
_computing_structure_refinement 'SHELXTL (Sheldrick, 2008)'
_computing_structure_solution 'SHELXTL (Sheldrick, 2008)'
_diffrn_ambient_temperature 298(2)
_diffrn_detector_area_resol_mean 13.6612
_diffrn_measured_fraction_theta_full 0.999
_diffrn_measured_fraction_theta_max 0.999
_diffrn_measurement_device_type 'Rigaku Mercury2'
_diffrn_measurement_method 'CCD profile fitting'
_diffrn_radiation_monochromator graphite
_diffrn_radiation_source 'fine-focus sealed tube'
_diffrn_radiation_type MoK\a
_diffrn_radiation_wavelength 0.71073
_diffrn_reflns_av_R_equivalents 0.0342
_diffrn_reflns_av_sigmaI/netI 0.0554
_diffrn_reflns_limit_h_max 7
_diffrn_reflns_limit_h_min -7
_diffrn_reflns_limit_k_max 20
_diffrn_reflns_limit_k_min -20
_diffrn_reflns_limit_l_max 11
_diffrn_reflns_limit_l_min -10
_diffrn_reflns_number 3848
_diffrn_reflns_theta_full 27.50
_diffrn_reflns_theta_max 27.50
_diffrn_reflns_theta_min 2.56
_diffrn_standards_number 0
_exptl_absorpt_coefficient_mu 5.194
_exptl_absorpt_correction_T_max 0.77
_exptl_absorpt_correction_T_min 0.65
_exptl_absorpt_correction_type multi-scan
_exptl_absorpt_process_details '(CrystalClear; Rigaku, 2005)'
_exptl_crystal_colour colourless
_exptl_crystal_density_diffrn 1.696
_exptl_crystal_density_method 'not measured'
_exptl_crystal_description Needle
_exptl_crystal_F_000 392
_exptl_crystal_size_max 0.40
_exptl_crystal_size_mid 0.05
_exptl_crystal_size_min 0.05
_refine_diff_density_max 0.469
_refine_diff_density_min -0.408
_refine_ls_abs_structure_details 'Flack (1983), 872 Friedels pairs'
_refine_ls_abs_structure_Flack 0.004(13)
_refine_ls_extinction_coef 0.0206(8)
_refine_ls_extinction_expression Fc^*^=kFc[1+0.001xFc^2^\l^3^/sin(2\q)]^-1/4^
_refine_ls_extinction_method 'SHELXTL (Version 5.1; Sheldrick, 2008)'
_refine_ls_goodness_of_fit_ref 0.874
_refine_ls_hydrogen_treatment constr
_refine_ls_matrix_type full
_refine_ls_number_parameters 93
_refine_ls_number_reflns 1773
_refine_ls_number_restraints 2
_refine_ls_restrained_S_all 0.873
_refine_ls_R_factor_all 0.0291
_refine_ls_R_factor_gt 0.0251
_refine_ls_shift/su_max 0.000
_refine_ls_shift/su_mean 0.000
_refine_ls_structure_factor_coef Fsqd
_refine_ls_weighting_details 'calc w=1/[\s^2^(Fo^2^)+(0.0143P)^2^] where P=(Fo^2^+2Fc^2^)/3'
_refine_ls_weighting_scheme calc
_refine_ls_wR_factor_gt 0.0494
_refine_ls_wR_factor_ref 0.0503
_reflns_number_gt 1581
_reflns_number_total 1773
_reflns_threshold_expression I>2\s(I)
_cod_data_source_file xu2593.cif
_cod_data_source_block I
_cod_depositor_comments
;
The following automatic conversions were performed:
'_symmetry_cell_setting' value 'Monoclinic' changed to 'monoclinic'
according to '/home/saulius/struct/CIF-dictionaries/cif_core.dic'
dictionary named 'cif_core.dic' version 2.4.1 from 2010-06-29.

Automatic conversion script
Id: cif_fix_enum 1527 2010-12-29 10:47:43Z saulius 

The following automatic conversions were performed:

'_symmetry_cell_setting' value 'Monoclinic' changed to 'monoclinic'
according to /home/saulius/struct/CIF-dictionaries/cif_core.dic
dictionary named 'cif_core.dic' version 2.4.1 from 2010-06-29.

Automatic conversion script
Id: cif_fix_values 1715 2011-07-08 13:25:40Z adriana 
;
_cod_original_sg_symbol_H-M 'C c'
_cod_database_code 2223587
_cod_database_fobs_code 2223587

loop_
_symmetry_equiv_pos_as_xyz
'x, y, z'
'x, -y, z+1/2'
'x+1/2, y+1/2, z'
'x+1/2, -y+1/2, z+1/2'

loop_
_atom_site_type_symbol
_atom_site_label
_atom_site_fract_x
_atom_site_fract_y
_atom_site_fract_z
_atom_site_U_iso_or_equiv
_atom_site_adp_type
_atom_site_calc_flag
_atom_site_refinement_flags
_atom_site_occupancy
_atom_site_disorder_assembly
_atom_site_disorder_group
Br Br1 0.05750(10) 0.208462(17) 0.44566(9) 0.04064(12) Uani d . 1 . .
N N1 0.0515(5) 0.32177(17) 0.7619(3) 0.0347(6) Uani d . 1 . .
H H1A 0.0332 0.2950 0.6701 0.052 Uiso calc R 1 . .
H H1B -0.0713 0.3127 0.8188 0.052 Uiso calc R 1 . .
H H1C 0.1780 0.3027 0.8140 0.052 Uiso calc R 1 . .
C C6 -0.0799(6) 0.4675(3) 0.7945(5) 0.0372(10) Uani d . 1 . .
H H6 -0.2028 0.4473 0.8503 0.045 Uiso calc R 1 . .
C C3 0.2867(8) 0.5276(3) 0.6309(5) 0.0451(11) Uani d . 1 . .
H H3 0.4102 0.5483 0.5762 0.054 Uiso calc R 1 . .
C C1 0.0755(6) 0.4115(2) 0.7337(5) 0.0309(9) Uani d . 1 . .
C C4 0.1322(8) 0.5822(3) 0.6917(5) 0.0500(12) Uani d . 1 . .
H H4 0.1516 0.6399 0.6788 0.060 Uiso calc R 1 . .
C C7 0.4233(6) 0.3856(2) 0.5783(4) 0.0410(8) Uani d . 1 . .
N N2 0.5521(6) 0.3440(2) 0.5163(4) 0.0618(10) Uani d . 1 . .
C C2 0.2611(6) 0.4411(3) 0.6501(4) 0.0346(9) Uani d . 1 . .
C C5 -0.0547(7) 0.5521(3) 0.7733(5) 0.0474(12) Uani d . 1 . .
H H5 -0.1613 0.5894 0.8130 0.057 Uiso calc R 1 . .

loop_
_atom_site_aniso_label
_atom_site_aniso_U_11
_atom_site_aniso_U_22
_atom_site_aniso_U_33
_atom_site_aniso_U_12
_atom_site_aniso_U_13
_atom_site_aniso_U_23
Br1 0.03349(17) 0.04202(18) 0.04729(19) -0.0034(2) 0.01111(12) -0.0112(3)
N1 0.0284(14) 0.0369(15) 0.0396(16) -0.0027(12) 0.0104(12) -0.0036(13)
C6 0.031(2) 0.043(2) 0.038(2) -0.0023(18) 0.0075(17) -0.0038(18)
C3 0.044(3) 0.046(3) 0.046(3) -0.012(2) 0.007(2) 0.003(2)
C1 0.027(2) 0.035(2) 0.0309(18) 0.0005(15) 0.0021(15) -0.0028(15)
C4 0.065(3) 0.031(2) 0.055(3) -0.004(2) 0.008(2) 0.003(2)
C7 0.0303(18) 0.049(2) 0.044(2) -0.0078(17) 0.0101(16) 0.0045(18)
N2 0.049(2) 0.070(2) 0.069(2) 0.0068(19) 0.031(2) 0.0025(18)
C2 0.032(2) 0.039(2) 0.032(2) -0.0017(17) 0.0039(17) 0.0032(16)
C5 0.056(3) 0.041(2) 0.045(3) 0.012(2) 0.006(2) -0.007(2)

loop_
_atom_type_symbol
_atom_type_description
_atom_type_scat_dispersion_real
_atom_type_scat_dispersion_imag
_atom_type_scat_source
C C 0.0033 0.0016 'International Tables Vol C Tables 4.2.6.8 and 6.1.1.4'
H H 0.0000 0.0000 'International Tables Vol C Tables 4.2.6.8 and 6.1.1.4'
N N 0.0061 0.0033 'International Tables Vol C Tables 4.2.6.8 and 6.1.1.4'
Br Br -0.2901 2.4595 'International Tables Vol C Tables 4.2.6.8 and 6.1.1.4'

loop_
_geom_angle_atom_site_label_1
_geom_angle_atom_site_label_2
_geom_angle_atom_site_label_3
_geom_angle_site_symmetry_1
_geom_angle_site_symmetry_3
_geom_angle
_geom_angle_publ_flag
C1 N1 H1A . . 109.5 ?
C1 N1 H1B . . 109.5 ?
H1A N1 H1B . . 109.5 ?
C1 N1 H1C . . 109.5 ?
H1A N1 H1C . . 109.5 ?
H1B N1 H1C . . 109.5 ?
C5 C6 C1 . . 120.6(4) ?
C5 C6 H6 . . 119.7 ?
C1 C6 H6 . . 119.7 ?
C4 C3 C2 . . 120.5(4) ?
C4 C3 H3 . . 119.7 ?
C2 C3 H3 . . 119.7 ?
C6 C1 C2 . . 120.2(4) ?
C6 C1 N1 . . 120.1(3) ?
C2 C1 N1 . . 119.7(3) ?
C3 C4 C5 . . 120.4(4) ?
C3 C4 H4 . . 119.8 ?
C5 C4 H4 . . 119.8 ?
N2 C7 C2 . . 177.0(4) ?
C3 C2 C1 . . 118.7(4) ?
C3 C2 C7 . . 118.6(4) ?
C1 C2 C7 . . 122.6(4) ?
C6 C5 C4 . . 119.5(4) ?
C6 C5 H5 . . 120.2 ?
C4 C5 H5 . . 120.2 ?

loop_
_geom_bond_atom_site_label_1
_geom_bond_atom_site_label_2
_geom_bond_site_symmetry_2
_geom_bond_distance
_geom_bond_publ_flag
N1 C1 . 1.455(5) ?
N1 H1A . 0.8900 ?
N1 H1B . 0.8900 ?
N1 H1C . 0.8900 ?
C6 C5 . 1.366(6) ?
C6 C1 . 1.382(5) ?
C6 H6 . 0.9300 ?
C3 C4 . 1.365(6) ?
C3 C2 . 1.393(6) ?
C3 H3 . 0.9300 ?
C1 C2 . 1.396(5) ?
C4 C5 . 1.396(6) ?
C4 H4 . 0.9300 ?
C7 N2 . 1.142(4) ?
C7 C2 . 1.444(6) ?
C5 H5 . 0.9300 ?

loop_
_geom_hbond_atom_site_label_D
_geom_hbond_atom_site_label_H
_geom_hbond_atom_site_label_A
_geom_hbond_site_symmetry_A
_geom_hbond_distance_DH
_geom_hbond_distance_HA
_geom_hbond_distance_DA
_geom_hbond_angle_DHA
N1 H1A Br1 . 0.89 2.36 3.234(3) 167.6
N1 H1B Br1 4_455 0.89 2.47 3.355(3) 172.6
N1 H1C Br1 4 0.89 2.42 3.286(3) 163.7

loop_
_geom_torsion_atom_site_label_1
_geom_torsion_atom_site_label_2
_geom_torsion_atom_site_label_3
_geom_torsion_atom_site_label_4
_geom_torsion_site_symmetry_1
_geom_torsion_site_symmetry_2
_geom_torsion_site_symmetry_3
_geom_torsion_site_symmetry_4
_geom_torsion
_geom_torsion_publ_flag
C5 C6 C1 C2 . . . . 0.2(6) ?
C5 C6 C1 N1 . . . . 177.8(4) ?
C2 C3 C4 C5 . . . . -0.4(7) ?
C4 C3 C2 C1 . . . . -0.5(6) ?
C4 C3 C2 C7 . . . . 177.6(4) ?
C6 C1 C2 C3 . . . . 0.6(6) ?
N1 C1 C2 C3 . . . . -177.0(4) ?
C6 C1 C2 C7 . . . . -177.4(4) ?
N1 C1 C2 C7 . . . . 5.0(6) ?
C1 C6 C5 C4 . . . . -1.1(7) ?
C3 C4 C5 C6 . . . . 1.2(7) ?

loop_
_cod_related_entry_id
_cod_related_entry_database
_cod_related_entry_code
1 ChemSpider 28425195
